data_2205918
loop_
_publ_author_name
'Yong-Hong Wen'
'Shu-Sheng Zhang'
'Mao-Jie Li'
'Xue-Mei Li'

_publ_section_title
;
 <i>N</i>,<i>N</i>-Diphenyl-2-(quinolin-8-yloxy)acetamide monohydrate
;
_journal_issue 6
_journal_name_full 'Acta Crystallographica Section E'
_journal_page_first o1807
_journal_page_last o1809
_journal_paper_doi 10.1107/S1600536805015357
_journal_volume 61
_journal_year 2005
_chemical_formula_iupac 'C23 H18 N2 O2 , H2 O'
_chemical_formula_moiety 'C23 H18 N2 O2 , H2 O'
_chemical_formula_sum 'C23 H20 N2 O3'
_chemical_formula_weight 372.41
_chemical_name_systematic
;
N,N-Diphenyl-2-(quinolin-8-yloxy)acetamide monohydrate
;
_space_group_IT_number 2
_symmetry_cell_setting triclinic
_symmetry_space_group_name_Hall '-P 1'
_symmetry_space_group_name_H-M 'P -1'
_atom_sites_solution_hydrogens geom
_atom_sites_solution_primary direct
_atom_sites_solution_secondary difmap
_audit_creation_method SHELXL97
_cell_angle_alpha 72.5260(10)
_cell_angle_beta 78.339(2)
_cell_angle_gamma 82.942(2)
_cell_formula_units_Z 2
_cell_length_a 9.1761(8)
_cell_length_b 9.5962(8)
_cell_length_c 11.9113(10)
_cell_measurement_reflns_used 1838
_cell_measurement_temperature 293(2)
_cell_measurement_theta_max 24.9
_cell_measurement_theta_min 2.4
_cell_volume 977.63(14)
_computing_cell_refinement 'SAINT (Siemens, 1996)'
_computing_data_collection 'SMART (Siemens, 1996)'
_computing_data_reduction SAINT
_computing_molecular_graphics 'SHELXTL and DIAMOND (Brandenburg, 2000)'
_computing_publication_material 'SHELXTL, PARST (Nardelli, 1995) and PLATON (Spek, 2003)'
_computing_structure_refinement SHELXTL
_computing_structure_solution 'SHELXTL (Sheldrick, 1997)'
_diffrn_ambient_temperature 293(2)
_diffrn_detector_area_resol_mean 8.33
_diffrn_measured_fraction_theta_full 0.978
_diffrn_measured_fraction_theta_max 0.978
_diffrn_measurement_device_type 'Siemens SMART 1000 CCD area-detector'
_diffrn_measurement_method \w
_diffrn_radiation_monochromator graphite
_diffrn_radiation_source 'fine-focus sealed tube'
_diffrn_radiation_type MoK\a
_diffrn_radiation_wavelength 0.71073
_diffrn_reflns_av_R_equivalents 0.0135
_diffrn_reflns_av_sigmaI/netI 0.0253
_diffrn_reflns_limit_h_max 11
_diffrn_reflns_limit_h_min -8
_diffrn_reflns_limit_k_max 11
_diffrn_reflns_limit_k_min -11
_diffrn_reflns_limit_l_max 14
_diffrn_reflns_limit_l_min -14
_diffrn_reflns_number 5557
_diffrn_reflns_theta_full 26.00
_diffrn_reflns_theta_max 26.00
_diffrn_reflns_theta_min 1.82
_diffrn_standards_number 0
_exptl_absorpt_coefficient_mu 0.085
_exptl_absorpt_correction_T_max 0.9924
_exptl_absorpt_correction_T_min 0.9669
_exptl_absorpt_correction_type multi-scan
_exptl_absorpt_process_details '(SADABS; Sheldrick, 1996)'
_exptl_crystal_colour colourless
_exptl_crystal_density_diffrn 1.265
_exptl_crystal_density_method 'not measured'
_exptl_crystal_description column
_exptl_crystal_F_000 392
_exptl_crystal_size_max 0.40
_exptl_crystal_size_mid 0.20
_exptl_crystal_size_min 0.09
_refine_diff_density_max 0.146
_refine_diff_density_min -0.162
_refine_ls_extinction_method none
_refine_ls_goodness_of_fit_ref 1.041
_refine_ls_hydrogen_treatment mixed
_refine_ls_matrix_type full
_refine_ls_number_parameters 261
_refine_ls_number_reflns 3773
_refine_ls_number_restraints 0
_refine_ls_restrained_S_all 1.041
_refine_ls_R_factor_all 0.0640
_refine_ls_R_factor_gt 0.0463
_refine_ls_shift/su_max 0.000
_refine_ls_shift/su_mean 0.000
_refine_ls_structure_factor_coef Fsqd
_refine_ls_weighting_details 'calc w = 1/[\s^2^(Fo^2^)+(0.0501P)^2^+0.1798P] where P=(Fo^2^+2Fc^2^)/3'
_refine_ls_weighting_scheme calc
_refine_ls_wR_factor_gt 0.1080
_refine_ls_wR_factor_ref 0.1202
_reflns_number_gt 2805
_reflns_number_total 3773
_reflns_threshold_expression I>2\s(I)
_cod_data_source_file cv6509.cif
_cod_data_source_block I
_cod_depositor_comments
;
The following automatic conversions were performed:
'_symmetry_cell_setting' value 'Triclinic' changed to 'triclinic'
according to '/home/saulius/struct/CIF-dictionaries/cif_core.dic'
dictionary named 'cif_core.dic' version 2.4.1 from 2010-06-29.

Automatic conversion script
Id: cif_fix_enum 1527 2010-12-29 10:47:43Z saulius 

The following automatic conversions were performed:

'_symmetry_cell_setting' value 'Triclinic' changed to 'triclinic'
according to /home/saulius/struct/CIF-dictionaries/cif_core.dic
dictionary named 'cif_core.dic' version 2.4.1 from 2010-06-29.

Automatic conversion script
Id: cif_fix_values 1715 2011-07-08 13:25:40Z adriana 
;
_cod_database_code 2205918
_cod_database_fobs_code 2205918

loop_
_symmetry_equiv_pos_as_xyz
'x, y, z'
'-x, -y, -z'

loop_
_atom_site_label
_atom_site_fract_x
_atom_site_fract_y
_atom_site_fract_z
_atom_site_U_iso_or_equiv
_atom_site_adp_type
_atom_site_calc_flag
_atom_site_refinement_flags
_atom_site_occupancy
_atom_site_type_symbol
O1W 0.30556(17) 0.93225(17) 0.29003(14) 0.0662(4) Uani d . 1 O
O1 0.28476(14) 0.76932(11) 0.10840(9) 0.0528(3) Uani d . 1 O
O2 0.31292(17) 1.05779(13) 0.04280(11) 0.0683(4) Uani d . 1 O
N1 0.2287(2) 0.63528(16) 0.34335(13) 0.0676(5) Uani d . 1 N
N2 0.25780(16) 1.08670(14) -0.13910(12) 0.0470(3) Uani d . 1 N
C1 0.1992(3) 0.5678(3) 0.45843(19) 0.0947(8) Uani d . 1 C
H1B 0.1835 0.6249 0.5111 0.114 Uiso calc R 1 H
C2 0.1899(4) 0.4178(3) 0.5069(2) 0.1048(9) Uani d . 1 C
H2A 0.1668 0.3766 0.5892 0.126 Uiso calc R 1 H
C3 0.2152(3) 0.3332(2) 0.4319(2) 0.0858(7) Uani d . 1 C
H3A 0.2105 0.2323 0.4625 0.103 Uiso calc R 1 H
C4 0.2488(2) 0.39689(18) 0.30709(18) 0.0600(5) Uani d . 1 C
C5 0.2772(2) 0.3146(2) 0.2235(2) 0.0689(6) Uani d . 1 C
H5A 0.2740 0.2133 0.2499 0.083 Uiso calc R 1 H
C6 0.3090(2) 0.3831(2) 0.1052(2) 0.0668(5) Uani d . 1 C
H6A 0.3276 0.3281 0.0509 0.080 Uiso calc R 1 H
C7 0.3144(2) 0.53633(19) 0.06318(17) 0.0567(5) Uani d . 1 C
H7A 0.3376 0.5813 -0.0185 0.068 Uiso calc R 1 H
C8 0.28594(18) 0.61947(16) 0.14108(15) 0.0464(4) Uani d . 1 C
C9 0.2532(2) 0.55117(17) 0.26645(16) 0.0511(4) Uani d . 1 C
C10 0.3087(2) 0.84013(17) -0.01566(14) 0.0513(4) Uani d . 1 C
H10A 0.2361 0.8126 -0.0527 0.062 Uiso calc R 1 H
H10B 0.4076 0.8115 -0.0524 0.062 Uiso calc R 1 H
C11 0.2933(2) 1.00386(17) -0.03303(14) 0.0483(4) Uani d . 1 C
C12 0.24529(19) 1.24465(17) -0.16407(14) 0.0458(4) Uani d . 1 C
C13 0.1121(2) 1.3150(2) -0.12962(18) 0.0639(5) Uani d . 1 C
H13A 0.0305 1.2613 -0.0877 0.077 Uiso calc R 1 H
C14 0.0993(2) 1.4658(2) -0.1572(2) 0.0719(6) Uani d . 1 C
H14A 0.0088 1.5137 -0.1344 0.086 Uiso calc R 1 H
C15 0.2186(3) 1.5446(2) -0.21765(19) 0.0675(6) Uani d . 1 C
H15A 0.2097 1.6462 -0.2360 0.081 Uiso calc R 1 H
C16 0.3517(3) 1.4747(2) -0.2515(2) 0.0730(6) Uani d . 1 C
H16A 0.4331 1.5290 -0.2927 0.088 Uiso calc R 1 H
C17 0.3663(2) 1.3234(2) -0.22480(18) 0.0622(5) Uani d . 1 C
H17A 0.4569 1.2758 -0.2478 0.075 Uiso calc R 1 H
C18 0.2342(2) 1.02765(17) -0.23211(14) 0.0466(4) Uani d . 1 C
C19 0.0911(2) 1.0211(2) -0.24861(17) 0.0618(5) Uani d . 1 C
H19A 0.0102 1.0523 -0.1989 0.074 Uiso calc R 1 H
C20 0.0677(3) 0.9685(2) -0.3388(2) 0.0717(6) Uani d . 1 C
H20A -0.0290 0.9642 -0.3498 0.086 Uiso calc R 1 H
C21 0.1852(3) 0.9229(2) -0.41182(18) 0.0695(6) Uani d . 1 C
H21A 0.1688 0.8877 -0.4726 0.083 Uiso calc R 1 H
C22 0.3276(3) 0.9286(2) -0.39610(17) 0.0695(6) Uani d . 1 C
H22A 0.4076 0.8964 -0.4459 0.083 Uiso calc R 1 H
C23 0.3537(2) 0.9824(2) -0.30596(16) 0.0587(5) Uani d . 1 C
H23A 0.4507 0.9875 -0.2960 0.070 Uiso calc R 1 H
H2W1 0.276(3) 0.842(3) 0.305(2) 0.098(8) Uiso d . 1 H
H1W1 0.301(3) 0.971(3) 0.213(2) 0.104(9) Uiso d . 1 H

loop_
_atom_site_aniso_label
_atom_site_aniso_U_11
_atom_site_aniso_U_22
_atom_site_aniso_U_33
_atom_site_aniso_U_12
_atom_site_aniso_U_13
_atom_site_aniso_U_23
O1W 0.0975(11) 0.0508(8) 0.0569(9) -0.0113(7) -0.0207(8) -0.0177(7)
O1 0.0873(9) 0.0296(6) 0.0420(6) -0.0071(5) -0.0170(6) -0.0061(5)
O2 0.1233(12) 0.0388(7) 0.0488(7) -0.0092(7) -0.0309(7) -0.0095(6)
N1 0.1104(14) 0.0461(9) 0.0464(9) -0.0169(8) -0.0201(9) -0.0045(7)
N2 0.0621(9) 0.0353(7) 0.0433(7) -0.0043(6) -0.0146(6) -0.0068(6)
C1 0.168(3) 0.0669(14) 0.0498(12) -0.0308(15) -0.0248(14) -0.0039(11)
C2 0.178(3) 0.0722(16) 0.0579(14) -0.0378(17) -0.0339(16) 0.0119(12)
C3 0.120(2) 0.0454(11) 0.0823(16) -0.0213(12) -0.0372(14) 0.0155(11)
C4 0.0690(12) 0.0354(9) 0.0733(13) -0.0076(8) -0.0276(10) -0.0005(9)
C5 0.0736(13) 0.0302(9) 0.1028(17) -0.0031(8) -0.0261(12) -0.0120(10)
C6 0.0737(13) 0.0430(10) 0.0920(16) -0.0016(9) -0.0170(11) -0.0306(11)
C7 0.0685(12) 0.0426(10) 0.0625(11) -0.0026(8) -0.0135(9) -0.0193(8)
C8 0.0557(10) 0.0312(8) 0.0539(10) -0.0043(7) -0.0180(8) -0.0086(7)
C9 0.0633(11) 0.0357(9) 0.0551(10) -0.0059(7) -0.0227(8) -0.0051(7)
C10 0.0724(12) 0.0393(9) 0.0419(9) -0.0044(8) -0.0134(8) -0.0085(7)
C11 0.0631(11) 0.0377(9) 0.0433(9) -0.0063(7) -0.0098(8) -0.0088(7)
C12 0.0569(10) 0.0380(9) 0.0419(9) -0.0028(7) -0.0151(7) -0.0062(7)
C13 0.0605(12) 0.0499(11) 0.0759(13) -0.0054(9) -0.0040(10) -0.0143(9)
C14 0.0714(14) 0.0520(12) 0.0915(15) 0.0081(10) -0.0190(11) -0.0209(11)
C15 0.0926(16) 0.0363(9) 0.0753(13) -0.0015(10) -0.0353(12) -0.0060(9)
C16 0.0785(15) 0.0477(11) 0.0855(15) -0.0201(10) -0.0147(11) -0.0014(10)
C17 0.0568(11) 0.0508(11) 0.0737(13) -0.0058(8) -0.0101(9) -0.0099(9)
C18 0.0613(11) 0.0377(8) 0.0398(9) -0.0078(7) -0.0123(8) -0.0054(7)
C19 0.0614(12) 0.0630(12) 0.0638(12) -0.0019(9) -0.0186(9) -0.0179(9)
C20 0.0851(15) 0.0654(13) 0.0738(14) -0.0079(11) -0.0391(12) -0.0157(11)
C21 0.1141(19) 0.0474(11) 0.0531(11) -0.0161(11) -0.0298(12) -0.0091(9)
C22 0.0982(17) 0.0555(12) 0.0514(11) -0.0148(11) 0.0047(11) -0.0178(9)
C23 0.0645(12) 0.0548(11) 0.0553(11) -0.0133(9) -0.0026(9) -0.0146(9)

loop_
_atom_type_symbol
_atom_type_description
_atom_type_scat_dispersion_real
_atom_type_scat_dispersion_imag
_atom_type_scat_source
C C 0.0033 0.0016 'International Tables Vol C Tables 4.2.6.8 and 6.1.1.4'
H H 0.0000 0.0000 'International Tables Vol C Tables 4.2.6.8 and 6.1.1.4'
N N 0.0061 0.0033 'International Tables Vol C Tables 4.2.6.8 and 6.1.1.4'
O O 0.0106 0.0060 'International Tables Vol C Tables 4.2.6.8 and 6.1.1.4'

loop_
_geom_angle_atom_site_label_1
_geom_angle_atom_site_label_2
_geom_angle_atom_site_label_3
_geom_angle
_geom_angle_publ_flag
H2W1 O1W H1W1 102(2) ?
C8 O1 C10 116.23(12) yes
C1 N1 C9 117.44(17) ?
C11 N2 C12 118.94(13) yes
C11 N2 C18 124.10(13) yes
C12 N2 C18 116.95(12) yes
N1 C1 C2 124.8(2) ?
N1 C1 H1B 117.6 ?
C2 C1 H1B 117.6 ?
C1 C2 C3 118.3(2) ?
C1 C2 H2A 120.8 ?
C3 C2 H2A 120.8 ?
C2 C3 C4 120.44(19) ?
C2 C3 H3A 119.8 ?
C4 C3 H3A 119.8 ?
C3 C4 C5 123.35(18) ?
C3 C4 C9 116.88(18) ?
C5 C4 C9 119.78(18) ?
C6 C5 C4 120.08(17) ?
C6 C5 H5A 120.0 ?
C4 C5 H5A 120.0 ?
C5 C6 C7 120.95(18) ?
C5 C6 H6A 119.5 ?
C7 C6 H6A 119.5 ?
C8 C7 C6 120.64(18) ?
C8 C7 H7A 119.7 ?
C6 C7 H7A 119.7 ?
C7 C8 O1 124.79(15) ?
C7 C8 C9 120.04(15) ?
O1 C8 C9 115.17(14) ?
N1 C9 C8 119.40(14) ?
N1 C9 C4 122.09(16) ?
C8 C9 C4 118.51(16) ?
O1 C10 C11 108.15(13) ?
O1 C10 H10A 110.1 ?
C11 C10 H10A 110.1 ?
O1 C10 H10B 110.1 ?
C11 C10 H10B 110.1 ?
H10A C10 H10B 108.4 ?
O2 C11 N2 122.12(15) ?
O2 C11 C10 122.33(15) ?
N2 C11 C10 115.55(14) ?
C17 C12 C13 120.28(16) ?
C17 C12 N2 119.63(15) ?
C13 C12 N2 120.08(15) ?
C12 C13 C14 119.86(18) ?
C12 C13 H13A 120.1 ?
C14 C13 H13A 120.1 ?
C15 C14 C13 120.2(2) ?
C15 C14 H14A 119.9 ?
C13 C14 H14A 119.9 ?
C14 C15 C16 120.03(18) ?
C14 C15 H15A 120.0 ?
C16 C15 H15A 120.0 ?
C15 C16 C17 120.49(19) ?
C15 C16 H16A 119.8 ?
C17 C16 H16A 119.8 ?
C12 C17 C16 119.12(18) ?
C12 C17 H17A 120.4 ?
C16 C17 H17A 120.4 ?
C19 C18 C23 120.00(16) ?
C19 C18 N2 119.65(16) ?
C23 C18 N2 120.32(16) ?
C18 C19 C20 120.0(2) ?
C18 C19 H19A 120.0 ?
C20 C19 H19A 120.0 ?
C21 C20 C19 120.3(2) ?
C21 C20 H20A 119.8 ?
C19 C20 H20A 119.8 ?
C20 C21 C22 120.11(19) ?
C20 C21 H21A 119.9 ?
C22 C21 H21A 119.9 ?
C21 C22 C23 120.5(2) ?
C21 C22 H22A 119.8 ?
C23 C22 H22A 119.8 ?
C18 C23 C22 119.03(19) ?
C18 C23 H23A 120.5 ?
C22 C23 H23A 120.5 ?

loop_
_geom_bond_atom_site_label_1
_geom_bond_atom_site_label_2
_geom_bond_distance
_geom_bond_publ_flag
O1W H2W1 0.90(3) ?
O1W H1W1 0.89(3) ?
O1 C8 1.3716(18) yes
O1 C10 1.4128(19) yes
O2 C11 1.2188(19) yes
N1 C1 1.316(3) ?
N1 C9 1.363(2) ?
N2 C11 1.354(2) yes
N2 C12 1.449(2) yes
N2 C18 1.449(2) yes
C1 C2 1.387(3) ?
C1 H1B 0.9300 ?
C2 C3 1.348(3) ?
C2 H2A 0.9300 ?
C3 C4 1.412(3) ?
C3 H3A 0.9300 ?
C4 C5 1.414(3) ?
C4 C9 1.416(2) ?
C5 C6 1.351(3) ?
C5 H5A 0.9300 ?
C6 C7 1.408(2) ?
C6 H6A 0.9300 ?
C7 C8 1.364(2) ?
C7 H7A 0.9300 ?
C8 C9 1.424(2) ?
C10 C11 1.514(2) ?
C10 H10A 0.9700 ?
C10 H10B 0.9700 ?
C12 C17 1.371(2) ?
C12 C13 1.371(3) ?
C13 C14 1.380(3) ?
C13 H13A 0.9300 ?
C14 C15 1.359(3) ?
C14 H14A 0.9300 ?
C15 C16 1.366(3) ?
C15 H15A 0.9300 ?
C16 C17 1.386(3) ?
C16 H16A 0.9300 ?
C17 H17A 0.9300 ?
C18 C19 1.378(2) ?
C18 C23 1.374(2) ?
C19 C20 1.379(3) ?
C19 H19A 0.9300 ?
C20 C21 1.358(3) ?
C20 H20A 0.9300 ?
C21 C22 1.366(3) ?
C21 H21A 0.9300 ?
C22 C23 1.394(3) ?
C22 H22A 0.9300 ?
C23 H23A 0.9300 ?

loop_
_geom_hbond_atom_site_label_D
_geom_hbond_atom_site_label_H
_geom_hbond_atom_site_label_A
_geom_hbond_site_symmetry_A
_geom_hbond_distance_DH
_geom_hbond_distance_HA
_geom_hbond_distance_DA
_geom_hbond_angle_DHA
_geom_hbond_publ_flag
O1W H1W1 O2 1_555 0.89(2) 1.93(2) 2.817(2) 174(3) yes
O1W H2W1 N1 1_555 0.89(3) 1.98(3) 2.872(2) 175(3) yes
C5 H5A O1W 1_545 0.93 2.58 3.502(3) 169 yes
C23 H23A O1W 2_675 0.93 2.47 3.383(3) 166 yes

loop_
_geom_torsion_atom_site_label_1
_geom_torsion_atom_site_label_2
_geom_torsion_atom_site_label_3
_geom_torsion_atom_site_label_4
_geom_torsion
C9 N1 C1 C2 -0.7(4)
N1 C1 C2 C3 1.2(5)
C1 C2 C3 C4 -0.6(4)
C2 C3 C4 C5 179.7(2)
C2 C3 C4 C9 -0.4(3)
C3 C4 C5 C6 -179.8(2)
C9 C4 C5 C6 0.3(3)
C4 C5 C6 C7 0.0(3)
C5 C6 C7 C8 -0.7(3)
C6 C7 C8 O1 -178.22(16)
C6 C7 C8 C9 1.2(3)
C10 O1 C8 C7 2.9(2)
C10 O1 C8 C9 -176.59(15)
C1 N1 C9 C8 -179.8(2)
C1 N1 C9 C4 -0.5(3)
C7 C8 C9 N1 178.37(17)
O1 C8 C9 N1 -2.2(2)
C7 C8 C9 C4 -0.9(3)
O1 C8 C9 C4 178.53(15)
C3 C4 C9 N1 1.0(3)
C5 C4 C9 N1 -179.09(18)
C3 C4 C9 C8 -179.68(18)
C5 C4 C9 C8 0.2(3)
C8 O1 C10 C11 176.34(14)
C12 N2 C11 O2 1.1(3)
C18 N2 C11 O2 179.66(17)
C12 N2 C11 C10 -178.20(15)
C18 N2 C11 C10 0.4(2)
O1 C10 C11 O2 24.3(2)
O1 C10 C11 N2 -156.44(15)
C11 N2 C12 C17 93.7(2)
C18 N2 C12 C17 -84.9(2)
C11 N2 C12 C13 -87.8(2)
C18 N2 C12 C13 93.48(19)
C17 C12 C13 C14 0.7(3)
N2 C12 C13 C14 -177.77(17)
C12 C13 C14 C15 -0.5(3)
C13 C14 C15 C16 0.1(3)
C14 C15 C16 C17 0.1(3)
C13 C12 C17 C16 -0.4(3)
N2 C12 C17 C16 178.00(17)
C15 C16 C17 C12 0.1(3)
C11 N2 C18 C19 103.3(2)
C12 N2 C18 C19 -78.12(19)
C11 N2 C18 C23 -78.7(2)
C12 N2 C18 C23 99.91(18)
C23 C18 C19 C20 0.3(3)
N2 C18 C19 C20 178.38(16)
C18 C19 C20 C21 0.0(3)
C19 C20 C21 C22 0.1(3)
C20 C21 C22 C23 -0.6(3)
C19 C18 C23 C22 -0.8(3)
N2 C18 C23 C22 -178.80(15)
C21 C22 C23 C18 0.9(3)

loop_
_cod_related_entry_id
_cod_related_entry_database
_cod_related_entry_code
1 ChemSpider 21129464
